data_7208339
loop_
_publ_author_name
'Jarvis, A. G.'
'Sparkes, H. A.'
'Tallentire, S. E.'
'Hatcher, L. E.'
'Warren, M. R.'
'Raithby, P. R.'
'Allan, D. R.'
'Whitwood, A. C.'
'Cockett, M. C. R.'
'Duckett, S. B.'
'Clark, J. L.'
'Fairlamb, I. J. S.'

_publ_section_title
;
 Photochemical-mediated solid-state [2+2]-cycloaddition reactions of an
 unsymmetrical dibenzylidene acetone (monothiophos-dba)
;
_journal_issue 17
_journal_name_full CrystEngComm
_journal_page_first 5564
_journal_paper_doi 10.1039/c2ce25480h
_journal_volume 14
_journal_year 2012
_chemical_formula_moiety 'C29 H23 O P S'
_chemical_formula_sum 'C29 H23 O P S'
_chemical_formula_weight 450.5
_chemical_name_systematic
;
?
;
_space_group_IT_number 14
_symmetry_cell_setting monoclinic
_symmetry_space_group_name_Hall '-P 2yn'
_symmetry_space_group_name_H-M 'P 1 21/n 1'
_atom_sites_solution_hydrogens geom
_atom_sites_solution_primary direct
_atom_sites_solution_secondary difmap
_audit_creation_method SHELXL-97
_cell_angle_alpha 90.00
_cell_angle_beta 102.069(2)
_cell_angle_gamma 90.00
_cell_formula_units_Z 4
_cell_length_a 9.3791(2)
_cell_length_b 17.2497(3)
_cell_length_c 14.7021(4)
_cell_measurement_reflns_used 26951
_cell_measurement_temperature 180(2)
_cell_measurement_theta_max 29.9909
_cell_measurement_theta_min 3.0606
_cell_volume 2326.03(9)
_computing_cell_refinement
;
CrysAlisPro, Oxford Diffraction Ltd.,
Version 1.171.33.55 (release 05-01-2010 CrysAlis171 .NET)
(compiled Jan 5 2010,16:28:46)
;
_computing_data_collection
;
CrysAlisPro, Oxford Diffraction Ltd.,
Version 1.171.33.55 (release 05-01-2010 CrysAlis171 .NET)
(compiled Jan 5 2010,16:28:46)
;
_computing_data_reduction
;
CrysAlisPro, Oxford Diffraction Ltd.,
Version 1.171.33.55 (release 05-01-2010 CrysAlis171 .NET)
(compiled Jan 5 2010,16:28:46)
;
_computing_structure_refinement 'SHELXL-97 (Sheldrick, 1997)'
_computing_structure_solution 'SHELXS-97 (Sheldrick, 1997)'
_diffrn_ambient_temperature 180(2)
_diffrn_detector_area_resol_mean 10.3795
_diffrn_measured_fraction_theta_full 0.992
_diffrn_measured_fraction_theta_max 0.988
_diffrn_measurement_device_type 'Xcalibur, Atlas, Gemini ultra'
_diffrn_orient_matrix_UB_11 0.0447504000
_diffrn_orient_matrix_UB_12 -0.0007363000
_diffrn_orient_matrix_UB_13 0.0453000000
_diffrn_orient_matrix_UB_21 -0.0533897000
_diffrn_orient_matrix_UB_22 0.0215704000
_diffrn_orient_matrix_UB_23 0.0168445000
_diffrn_orient_matrix_UB_31 -0.0337997000
_diffrn_orient_matrix_UB_32 -0.0349907000
_diffrn_orient_matrix_UB_33 0.0094313000
_diffrn_radiation_monochromator graphite
_diffrn_radiation_source 'Enhance (Mo) X-ray Source'
_diffrn_radiation_type MoK\a
_diffrn_radiation_wavelength 0.71073
_diffrn_reflns_av_R_equivalents 0.0661
_diffrn_reflns_av_sigmaI/netI 0.1573
_diffrn_reflns_limit_h_max 12
_diffrn_reflns_limit_h_min -13
_diffrn_reflns_limit_k_max 23
_diffrn_reflns_limit_k_min -24
_diffrn_reflns_limit_l_max 20
_diffrn_reflns_limit_l_min -20
_diffrn_reflns_number 17523
_diffrn_reflns_theta_full 25.00
_diffrn_reflns_theta_max 29.9909
_diffrn_reflns_theta_min 3.0606
_exptl_absorpt_coefficient_mu 0.227
_exptl_absorpt_correction_T_max 1.00000
_exptl_absorpt_correction_T_min 0.98755
_exptl_absorpt_correction_type multi-scan
_exptl_absorpt_process_details
;
CrysAlisPro, Oxford Diffraction Ltd.,
Version 1.171.33.55 (release 05-01-2010 CrysAlis171 .NET)
(compiled Jan 5 2010,16:28:46)
Empirical absorption correction using spherical harmonics,
implemented in SCALE3 ABSPACK scaling algorithm.
;
_exptl_crystal_colour colourless
_exptl_crystal_density_diffrn 1.29
_exptl_crystal_density_method 'not measured'
_exptl_crystal_description plate
_exptl_crystal_F_000 944
_exptl_crystal_size_max 0.24
_exptl_crystal_size_mid 0.12
_exptl_crystal_size_min 0.05
_refine_diff_density_max 0.315
_refine_diff_density_min -0.298
_refine_diff_density_rms 0.047
_refine_ls_extinction_method none
_refine_ls_goodness_of_fit_ref 0.866
_refine_ls_hydrogen_treatment constr
_refine_ls_matrix_type full
_refine_ls_number_parameters 398
_refine_ls_number_reflns 6786
_refine_ls_number_restraints 18
_refine_ls_restrained_S_all 0.865
_refine_ls_R_factor_all 0.1263
_refine_ls_R_factor_gt 0.0534
_refine_ls_shift/su_max 0.000
_refine_ls_shift/su_mean 0.000
_refine_ls_structure_factor_coef Fsqd
_refine_ls_weighting_details 'calc w=1/[\s^2^(Fo^2^)+(0.0510P)^2^+0.0000P] where P=(Fo^2^+2Fc^2^)/3'
_refine_ls_weighting_scheme calc
_refine_ls_wR_factor_gt 0.1124
_refine_ls_wR_factor_ref 0.1262
_reflns_number_gt 3069
_reflns_number_total 6786
_reflns_threshold_expression >2sigma(I)
_cod_data_source_file c2ce25480h.txt
_cod_data_source_block 2h
_cod_database_code 7208339

loop_
_symmetry_equiv_pos_as_xyz
'x, y, z'
'-x+1/2, y+1/2, -z+1/2'
'-x, -y, -z'
'x-1/2, -y-1/2, z-1/2'

loop_
_atom_site_label
_atom_site_type_symbol
_atom_site_fract_x
_atom_site_fract_y
_atom_site_fract_z
_atom_site_U_iso_or_equiv
_atom_site_adp_type
_atom_site_occupancy
_atom_site_symmetry_multiplicity
_atom_site_calc_flag
_atom_site_refinement_flags
_atom_site_disorder_assembly
_atom_site_disorder_group
S1 S 0.91711(7) -0.01223(3) 0.22575(5) 0.04950(19) Uani 1 1 d . A .
P1 P 0.98516(6) 0.09527(3) 0.23747(4) 0.03423(15) Uani 1 1 d . . .
O1 O 0.6308(5) 0.0445(3) 0.4394(4) 0.0475(13) Uani 0.494(5) 1 d P A 1
C1 C 1.0708(2) 0.12308(11) 0.14276(15) 0.0355(5) Uani 1 1 d . A .
C2 C 1.1183(3) 0.06646(13) 0.08949(17) 0.0498(6) Uani 1 1 d . . .
H2 H 1.1029 0.0134 0.1019 0.060 Uiso 1 1 calc R A .
C3 C 1.1875(3) 0.08569(16) 0.01882(18) 0.0591(7) Uani 1 1 d . A .
H3 H 1.2195 0.0461 -0.0171 0.071 Uiso 1 1 calc R . .
C4 C 1.2103(3) 0.16180(16) 0.00029(18) 0.0569(7) Uani 1 1 d . . .
H4 H 1.2581 0.1748 -0.0486 0.068 Uiso 1 1 calc R A .
C5 C 1.1646(3) 0.21969(15) 0.0520(2) 0.0620(8) Uani 1 1 d . A .
H5 H 1.1807 0.2725 0.0389 0.074 Uiso 1 1 calc R . .
C6 C 1.0947(3) 0.20051(12) 0.12323(19) 0.0537(7) Uani 1 1 d . . .
H6 H 1.0629 0.2404 0.1589 0.064 Uiso 1 1 calc R A .
C7 C 0.8374(2) 0.16358(11) 0.23404(14) 0.0335(5) Uani 1 1 d . A .
C8 C 0.6967(3) 0.13974(14) 0.19658(17) 0.0508(6) Uani 1 1 d . . .
H8 H 0.6796 0.0879 0.1751 0.061 Uiso 1 1 calc R A .
C9 C 0.5809(3) 0.18998(17) 0.1899(2) 0.0700(8) Uani 1 1 d . A .
H9 H 0.4847 0.1728 0.1641 0.084 Uiso 1 1 calc R . .
C10 C 0.6049(3) 0.26511(16) 0.2207(2) 0.0630(8) Uani 1 1 d . . .
H10 H 0.5254 0.3001 0.2159 0.076 Uiso 1 1 calc R A .
C11 C 0.7438(3) 0.28928(13) 0.25822(17) 0.0535(7) Uani 1 1 d . A .
H11 H 0.7603 0.3413 0.2790 0.064 Uiso 1 1 calc R . .
C12 C 0.8599(3) 0.23902(12) 0.26624(15) 0.0418(5) Uani 1 1 d . . .
H12 H 0.9555 0.2561 0.2939 0.050 Uiso 1 1 calc R A .
C13 C 1.1043(11) 0.1193(5) 0.3524(6) 0.0268(19) Uani 0.494(5) 1 d PD A 1
C14 C 1.2484(10) 0.1358(4) 0.3483(5) 0.039(2) Uani 0.494(5) 1 d PD A 1
H14 H 1.2764 0.1377 0.2898 0.046 Uiso 0.494(5) 1 calc PR A 1
C15 C 1.3504(8) 0.1494(4) 0.4292(6) 0.0444(18) Uani 0.494(5) 1 d PD A 1
H15 H 1.4488 0.1603 0.4268 0.053 Uiso 0.494(5) 1 calc PR A 1
C16 C 1.3079(9) 0.1468(5) 0.5141(7) 0.0419(19) Uani 0.494(5) 1 d PD A 1
H16 H 1.3772 0.1574 0.5698 0.050 Uiso 0.494(5) 1 calc PR A 1
C17 C 1.1666(8) 0.1291(4) 0.5185(4) 0.0389(16) Uani 0.494(5) 1 d PD A 1
H17 H 1.1407 0.1258 0.5775 0.047 Uiso 0.494(5) 1 calc PR A 1
C18 C 1.0599(6) 0.1159(3) 0.4378(4) 0.0322(13) Uani 0.494(5) 1 d PD A 1
C19 C 0.9103(5) 0.0960(2) 0.4444(3) 0.0349(12) Uani 0.494(5) 1 d P A 1
H19 H 0.8401 0.0941 0.3876 0.042 Uiso 0.494(5) 1 calc PR A 1
C20 C 0.8623(8) 0.0804(4) 0.5214(4) 0.0365(16) Uani 0.494(5) 1 d P A 1
H20 H 0.9274 0.0832 0.5802 0.044 Uiso 0.494(5) 1 calc PR A 1
C21 C 0.7085(9) 0.0588(5) 0.5157(5) 0.0352(17) Uani 0.494(5) 1 d P A 1
C22 C 0.6679(9) 0.0555(4) 0.5943(4) 0.0345(19) Uani 0.494(5) 1 d P A 1
H22 H 0.5831 0.0249 0.5920 0.041 Uiso 0.494(5) 1 calc PR A 1
C23 C 0.7222(8) 0.0876(4) 0.6826(4) 0.0265(11) Uani 0.494(5) 1 d P A 1
H23 H 0.8147 0.1120 0.6898 0.032 Uiso 0.494(5) 1 calc PR A 1
C24 C 0.6603(3) 0.08913(14) 0.76200(19) 0.0548(7) Uani 1 1 d . . .
C25 C 0.5327(3) 0.05363(14) 0.7756(2) 0.0583(7) Uani 1 1 d . A .
H25 H 0.4733 0.0254 0.7263 0.070 Uiso 1 1 calc R . .
C26 C 0.4927(3) 0.05941(14) 0.8606(2) 0.0584(7) Uani 1 1 d . . .
H26 H 0.4064 0.0347 0.8699 0.070 Uiso 1 1 calc R A .
C27 C 0.5772(3) 0.10069(15) 0.93149(19) 0.0557(7) Uani 1 1 d . A .
H27 H 0.5492 0.1048 0.9898 0.067 Uiso 1 1 calc R . .
C28 C 0.7023(3) 0.13614(15) 0.9185(2) 0.0608(7) Uani 1 1 d . . .
H28 H 0.7604 0.1648 0.9679 0.073 Uiso 1 1 calc R A .
C29 C 0.7438(3) 0.13055(14) 0.8350(2) 0.0609(7) Uani 1 1 d . A .
H29 H 0.8307 0.1553 0.8268 0.073 Uiso 1 1 calc R . .
O1A O 0.7047(8) 0.0603(5) 0.4530(7) 0.098(3) Uani 0.506(5) 1 d P A 2
C13A C 1.1337(12) 0.1152(5) 0.3344(7) 0.029(2) Uani 0.506(5) 1 d PD A 2
C14A C 1.2577(10) 0.1553(5) 0.3243(6) 0.044(2) Uani 0.506(5) 1 d PD A 2
H14A H 1.2699 0.1678 0.2635 0.053 Uiso 0.506(5) 1 calc PR A 2
C15A C 1.3634(8) 0.1776(4) 0.3993(6) 0.062(2) Uani 0.506(5) 1 d PD A 2
H15A H 1.4469 0.2049 0.3897 0.075 Uiso 0.506(5) 1 calc PR A 2
C16A C 1.3487(10) 0.1603(6) 0.4880(6) 0.056(3) Uani 0.506(5) 1 d PD A 2
H16A H 1.4214 0.1755 0.5402 0.067 Uiso 0.506(5) 1 calc PR A 2
C17A C 1.2270(9) 0.1207(4) 0.4999(5) 0.0472(18) Uani 0.506(5) 1 d PD A 2
H17A H 1.2159 0.1096 0.5614 0.057 Uiso 0.506(5) 1 calc PR A 2
C18A C 1.1175(6) 0.0958(3) 0.4242(4) 0.0325(12) Uani 0.506(5) 1 d PD A 2
C19A C 1.0008(5) 0.0410(2) 0.4419(3) 0.0350(13) Uani 0.506(5) 1 d P . 2
H19A H 0.9154 0.0419 0.3882 0.042 Uiso 0.506(5) 1 calc PR A 2
C20A C 0.9493(7) 0.0457(3) 0.5333(4) 0.0474(15) Uani 0.506(5) 1 d P . 2
H20A H 1.0089 0.0834 0.5772 0.057 Uiso 0.506(5) 1 calc PR A 2
C21A C 0.7866(14) 0.0603(6) 0.5237(8) 0.070(4) Uani 0.506(5) 1 d P A 2
C22A C 0.7701(10) 0.0835(4) 0.6431(8) 0.091(3) Uani 0.506(5) 1 d P A 2
H22A H 0.8407 0.1044 0.6930 0.109 Uiso 0.506(5) 1 calc PR A 2
C23A C 0.6521(11) 0.0660(5) 0.6413(12) 0.102(5) Uani 0.506(5) 1 d P A 2
H23A H 0.5767 0.0464 0.5935 0.122 Uiso 0.506(5) 1 calc PR A 2

loop_
_atom_site_aniso_label
_atom_site_aniso_U_11
_atom_site_aniso_U_22
_atom_site_aniso_U_33
_atom_site_aniso_U_23
_atom_site_aniso_U_13
_atom_site_aniso_U_12
S1 0.0443(4) 0.0314(3) 0.0665(4) -0.0011(3) -0.0028(3) -0.0040(3)
P1 0.0354(3) 0.0294(3) 0.0342(3) 0.0015(2) -0.0011(2) 0.0003(2)
O1 0.049(3) 0.059(2) 0.029(2) -0.0096(16) -0.005(2) -0.005(2)
C1 0.0325(12) 0.0349(10) 0.0374(13) 0.0008(9) 0.0035(9) 0.0054(9)
C2 0.0598(17) 0.0431(12) 0.0455(15) -0.0083(11) 0.0091(12) 0.0019(12)
C3 0.0645(19) 0.0665(16) 0.0495(17) -0.0153(13) 0.0191(14) 0.0071(15)
C4 0.0541(17) 0.0739(17) 0.0467(17) 0.0011(13) 0.0194(13) 0.0041(14)
C5 0.067(2) 0.0535(14) 0.075(2) 0.0078(14) 0.0371(16) -0.0006(14)
C6 0.0609(18) 0.0392(12) 0.0695(19) 0.0021(12) 0.0328(14) 0.0058(12)
C7 0.0413(13) 0.0359(10) 0.0240(11) 0.0020(9) 0.0084(9) 0.0031(10)
C8 0.0414(15) 0.0525(13) 0.0568(17) -0.0097(12) 0.0063(12) 0.0023(12)
C9 0.0426(16) 0.0824(19) 0.082(2) -0.0122(17) 0.0073(15) 0.0109(15)
C10 0.0588(19) 0.0670(17) 0.067(2) 0.0021(14) 0.0222(15) 0.0276(15)
C11 0.071(2) 0.0425(12) 0.0510(17) -0.0023(11) 0.0216(14) 0.0137(14)
C12 0.0486(15) 0.0436(12) 0.0346(13) -0.0030(10) 0.0120(11) 0.0037(11)
C13 0.031(4) 0.024(3) 0.025(4) -0.002(3) 0.003(3) 0.000(3)
C14 0.039(4) 0.043(4) 0.033(4) -0.002(3) 0.007(3) 0.004(3)
C15 0.032(3) 0.057(4) 0.041(5) -0.004(4) -0.001(3) -0.004(3)
C16 0.031(5) 0.053(4) 0.039(4) -0.003(3) 0.001(3) -0.004(3)
C17 0.043(4) 0.048(3) 0.025(3) -0.001(2) 0.005(3) -0.011(3)
C18 0.036(3) 0.034(3) 0.026(3) 0.000(2) 0.007(2) 0.002(2)
C19 0.042(3) 0.041(2) 0.021(2) 0.0000(18) 0.0034(17) 0.000(2)
C20 0.039(4) 0.047(4) 0.022(3) -0.004(2) 0.005(2) -0.004(3)
C21 0.035(4) 0.029(3) 0.036(4) 0.001(2) -0.006(3) 0.000(3)
C22 0.048(5) 0.029(2) 0.023(3) -0.001(2) -0.002(2) -0.008(3)
C23 0.021(3) 0.035(3) 0.026(3) 0.005(2) 0.009(2) -0.001(3)
C24 0.069(2) 0.0455(13) 0.0558(18) 0.0112(13) 0.0258(15) 0.0217(14)
C25 0.0606(19) 0.0474(14) 0.0616(19) -0.0037(12) 0.0002(15) 0.0043(13)
C26 0.0506(17) 0.0606(15) 0.067(2) -0.0010(14) 0.0193(15) -0.0034(13)
C27 0.0518(17) 0.0626(15) 0.0565(17) -0.0015(13) 0.0200(13) 0.0025(14)
C28 0.0530(18) 0.0617(16) 0.070(2) -0.0086(14) 0.0172(15) -0.0078(14)
C29 0.0577(18) 0.0532(14) 0.078(2) 0.0026(14) 0.0278(16) -0.0004(14)
O1A 0.065(5) 0.105(5) 0.131(7) 0.062(5) 0.034(6) 0.038(4)
C13A 0.032(5) 0.031(3) 0.028(4) 0.005(2) 0.013(3) 0.003(3)
C14A 0.031(3) 0.056(5) 0.044(5) 0.012(3) 0.004(3) -0.004(3)
C15A 0.038(4) 0.067(5) 0.076(6) 0.017(4) -0.002(3) -0.012(3)
C16A 0.038(5) 0.067(5) 0.051(7) 0.005(4) -0.013(4) -0.011(4)
C17A 0.047(5) 0.062(4) 0.030(4) 0.014(3) 0.002(3) -0.001(4)
C18A 0.032(3) 0.029(2) 0.036(3) 0.009(2) 0.007(2) 0.007(2)
C19A 0.043(3) 0.030(2) 0.037(3) 0.0039(17) 0.018(2) 0.0048(19)
C20A 0.068(4) 0.029(2) 0.056(3) 0.003(2) 0.036(3) 0.005(3)
C21A 0.094(9) 0.049(5) 0.084(8) 0.033(5) 0.059(8) 0.038(7)
C22A 0.074(6) 0.036(3) 0.145(10) 0.016(5) -0.017(6) 0.002(4)
C23A 0.036(4) 0.048(6) 0.231(17) 0.063(9) 0.050(10) 0.019(4)

loop_
_atom_type_symbol
_atom_type_description
_atom_type_scat_dispersion_real
_atom_type_scat_dispersion_imag
_atom_type_scat_source
C C 0.0033 0.0016 'International Tables Vol C Tables 4.2.6.8 and 6.1.1.4'
H H 0.0000 0.0000 'International Tables Vol C Tables 4.2.6.8 and 6.1.1.4'
P P 0.1023 0.0942 'International Tables Vol C Tables 4.2.6.8 and 6.1.1.4'
S S 0.1246 0.1234 'International Tables Vol C Tables 4.2.6.8 and 6.1.1.4'
O O 0.0106 0.0060 'International Tables Vol C Tables 4.2.6.8 and 6.1.1.4'

loop_
_geom_angle_atom_site_label_1
_geom_angle_atom_site_label_2
_geom_angle_atom_site_label_3
_geom_angle
_geom_angle_site_symmetry_3
C13A P1 C1 99.4(3) .
C13A P1 C7 111.0(3) .
C1 P1 C7 105.42(9) .
C13A P1 C13 13.2(4) .
C1 P1 C13 111.1(3) .
C7 P1 C13 101.0(3) .
C13A P1 S1 115.7(3) .
C1 P1 S1 111.85(7) .
C7 P1 S1 112.35(7) .
C13 P1 S1 114.3(3) .
C2 C1 C6 118.4(2) .
C2 C1 P1 119.71(17) .
C6 C1 P1 121.89(17) .
C3 C2 C1 121.1(2) .
C4 C3 C2 120.0(2) .
C3 C4 C5 120.5(2) .
C4 C5 C6 119.7(2) .
C5 C6 C1 120.4(2) .
C8 C7 C12 118.7(2) .
C8 C7 P1 118.61(16) .
C12 C7 P1 122.69(17) .
C9 C8 C7 121.0(2) .
C10 C9 C8 119.8(3) .
C11 C10 C9 119.7(2) .
C10 C11 C12 120.7(2) .
C11 C12 C7 120.0(2) .
C14 C13 C18 121.3(8) .
C14 C13 P1 114.0(6) .
C18 C13 P1 124.5(7) .
C15 C14 C13 120.0(7) .
C14 C15 C16 119.5(6) .
C17 C16 C15 120.7(7) .
C16 C17 C18 121.4(6) .
C17 C18 C13 117.2(6) .
C17 C18 C19 120.3(5) .
C13 C18 C19 122.4(6) .
C20 C19 C18 127.1(5) .
C19 C20 C21 120.3(6) .
O1 C21 C22 125.4(7) .
O1 C21 C20 119.2(7) .
C22 C21 C20 115.4(7) .
C21 C22 C23 133.7(7) .
C22 C23 C24 129.8(6) .
C29 C24 C25 118.6(3) .
C29 C24 C23 112.7(4) .
C25 C24 C23 128.7(4) .
C29 C24 C23A 140.8(4) .
C25 C24 C23A 100.5(4) .
C23 C24 C23A 28.5(4) .
C26 C25 C24 120.1(3) .
C27 C26 C25 120.2(3) .
C26 C27 C28 120.1(3) .
C29 C28 C27 120.4(3) .
C28 C29 C24 120.7(3) .
C14A C13A C18A 118.6(9) .
C14A C13A P1 122.4(7) .
C18A C13A P1 118.7(6) .
C15A C14A C13A 122.2(8) .
C16A C15A C14A 120.2(7) .
C15A C16A C17A 118.7(7) .
C16A C17A C18A 122.5(6) .
C13A C18A C17A 117.7(7) .
C13A C18A C19A 122.5(6) .
C17A C18A C19A 119.2(5) .
C18A C19A C20A 119.6(4) .
C18A C19A C20A 116.1(4) 3_756
C20A C19A C20A 88.8(3) 3_756
C19A C20A C21A 115.1(5) .
C19A C20A C19A 91.2(3) 3_756
C21A C20A C19A 114.7(5) 3_756
O1A C21A C20A 123.2(9) .
O1A C21A C22A 133.3(10) .
C20A C21A C22A 103.3(8) .
C23A C22A C21A 101.2(13) .
C22A C23A C24 94.4(14) .

loop_
_geom_bond_atom_site_label_1
_geom_bond_atom_site_label_2
_geom_bond_distance
_geom_bond_site_symmetry_2
S1 P1 1.9568(7) .
P1 C13A 1.805(12) .
P1 C1 1.811(2) .
P1 C7 1.812(2) .
P1 C13 1.867(10) .
O1 C21 1.228(10) .
C1 C2 1.383(3) .
C1 C6 1.394(3) .
C2 C3 1.376(3) .
C3 C4 1.367(3) .
C4 C5 1.377(3) .
C5 C6 1.387(3) .
C7 C8 1.382(3) .
C7 C12 1.386(3) .
C8 C9 1.377(3) .
C9 C10 1.376(4) .
C10 C11 1.370(4) .
C11 C12 1.377(3) .
C13 C14 1.395(9) .
C13 C18 1.403(8) .
C14 C15 1.382(9) .
C15 C16 1.388(9) .
C16 C17 1.375(8) .
C17 C18 1.402(7) .
C18 C19 1.467(7) .
C19 C20 1.330(7) .
C20 C21 1.475(9) .
C21 C22 1.292(10) .
C22 C23 1.404(10) .
C23 C24 1.409(7) .
C24 C29 1.387(4) .
C24 C25 1.395(4) .
C24 C23A 1.804(17) .
C25 C26 1.381(4) .
C26 C27 1.370(4) .
C27 C28 1.371(3) .
C28 C29 1.368(3) .
O1A C21A 1.157(12) .
C13A C14A 1.387(9) .
C13A C18A 1.401(9) .
C14A C15A 1.375(9) .
C15A C16A 1.373(9) .
C16A C17A 1.373(9) .
C17A C18A 1.414(8) .
C18A C19A 1.509(7) .
C19A C20A 1.522(6) .
C19A C20A 1.587(7) 3_756
C20A C21A 1.524(11) .
C20A C19A 1.587(7) 3_756
C21A C22A 1.839(16) .
C22A C23A 1.142(12) .
